data_4126937
loop_
_publ_author_name
'Guo, Minjie'
'Wang, Xuemei'
'Zhan, Caihong'
'Demay-Drouhard, Paul'
'Li, Wenjiao'
'Du, Ke'
'Olson, Mark A.'
'Zuilhof, Han'
'Sue, Andrew C.-H.'

_publ_section_title
;
 Rim-Differentiated C5-Symmetric Tiara-Pillar[5]arenes.
;
_journal_name_full 'Journal of the American Chemical Society'
_journal_paper_doi 10.1021/jacs.7b10767
_journal_year 2017
_chemical_formula_moiety 'C56 H58 Br5 O10, 0.5(C2 N2), C2 H3 N, C'
_chemical_formula_sum 'C60 H61 Br5 N2 O10'
_chemical_formula_weight 1346.86
_space_group_crystal_system triclinic
_space_group_IT_number 2
_space_group_name_Hall '-P 1'
_space_group_name_H-M_alt 'P -1'
_symmetry_space_group_name_Hall '-P 1'
_symmetry_space_group_name_H-M 'P -1'
_atom_sites_solution_hydrogens geom
_atom_sites_solution_primary iterative
_audit_creation_date 2017-06-28
_audit_creation_method
;
Olex2 1.2
(compiled 2017.03.28 svn.r3405 for OlexSys, GUI svn.r5337)
;
_audit_update_record
;
????
;
_cell_angle_alpha 87.544(8)
_cell_angle_beta 76.492(6)
_cell_angle_gamma 71.424(6)
_cell_formula_units_Z 2
_cell_length_a 11.9944(10)
_cell_length_b 12.9310(13)
_cell_length_c 21.517(2)
_cell_measurement_reflns_used 7062
_cell_measurement_temperature 133
_cell_measurement_theta_max 27.5
_cell_measurement_theta_min 3.1
_cell_volume 3074.1(5)
_computing_molecular_graphics 'Olex2 (Dolomanov et al., 2009)'
_computing_publication_material 'Olex2 (Dolomanov et al., 2009)'
_computing_structure_refinement 'XL (Sheldrick, 2008)'
_computing_structure_solution 'olex2.solve (Bourhis et al., 2015)'
_diffrn_ambient_temperature 133
_diffrn_measured_fraction_theta_full 0.991
_diffrn_measured_fraction_theta_max 0.991
_diffrn_measurement_device_type 'Bruker P4'
_diffrn_measurement_method '\w scans'
_diffrn_radiation_monochromator graphite
_diffrn_radiation_type MoK\a
_diffrn_radiation_wavelength 0.71073
_diffrn_reflns_av_R_equivalents 0.0562
_diffrn_reflns_av_unetI/netI 0.0614
_diffrn_reflns_Laue_measured_fraction_full 0.991
_diffrn_reflns_Laue_measured_fraction_max 0.991
_diffrn_reflns_limit_h_max 14
_diffrn_reflns_limit_h_min -14
_diffrn_reflns_limit_k_max 15
_diffrn_reflns_limit_k_min -15
_diffrn_reflns_limit_l_max 25
_diffrn_reflns_limit_l_min -25
_diffrn_reflns_number 33980
_diffrn_reflns_point_group_measured_fraction_full 0.991
_diffrn_reflns_point_group_measured_fraction_max 0.991
_diffrn_reflns_theta_full 25.000
_diffrn_reflns_theta_max 25.000
_diffrn_reflns_theta_min 3.072
_exptl_absorpt_coefficient_mu 3.227
_exptl_absorpt_correction_T_max 1.000
_exptl_absorpt_correction_T_min 0.672
_exptl_absorpt_correction_type none
_exptl_crystal_colour Colorless
_exptl_crystal_density_diffrn 1.455
_exptl_crystal_density_method "'not measured'"
_exptl_crystal_description Prism
_exptl_crystal_F_000 2357
_exptl_crystal_size_max 0.2
_exptl_crystal_size_mid 0.2
_exptl_crystal_size_min 0.2
_refine_diff_density_max 1.957
_refine_diff_density_min -1.620
_refine_diff_density_rms 0.139
_refine_ls_extinction_method none
_refine_ls_goodness_of_fit_ref 1.124
_refine_ls_hydrogen_treatment constr
_refine_ls_matrix_type full
_refine_ls_number_parameters 674
_refine_ls_number_reflns 10744
_refine_ls_number_restraints 3
_refine_ls_restrained_S_all 1.151
_refine_ls_R_factor_all 0.0928
_refine_ls_R_factor_gt 0.0698
_refine_ls_shift/su_max 0.001
_refine_ls_shift/su_mean 0.000
_refine_ls_structure_factor_coef Fsqd
_refine_ls_weighting_details 'w=1/[\s^2^(Fo^2^)+(0.1460P)^2^+0.2300P] where P=(Fo^2^+2Fc^2^)/3'
_refine_ls_weighting_scheme calc
_refine_ls_wR_factor_gt 0.2190
_refine_ls_wR_factor_ref 0.2293
_reflns_Friedel_coverage 0.000
_reflns_number_gt 7420
_reflns_number_total 10744
_reflns_threshold_expression 'I > 2\s(I)'
_cod_data_source_file ja7b10767_si_002.cif
_cod_data_source_block T-P[5]_2e
_cod_database_code 4126937
_shelx_shelxl_version_number 2014/7
_shelx_space_group_comment
;
The symmetry employed for this shelxl refinement is uniquely defined
by the following loop, which should always be used as a source of
symmetry information in preference to the above space-group names.
They are only intended as comments.
;
_shelx_estimated_absorpt_t_max 1.000
_shelx_estimated_absorpt_t_min 0.046
_olex2_refinement_description
;
1. Fixed Uiso
 At 1.2 times of:
  All C(H) groups, All C(H,H) groups
 At 1.5 times of:
  All C(H,H,H) groups
2. Restrained distances
 C56-Br1
 1.95 with sigma of 0.02
 C0AA-C1AA
 1.5 with sigma of 0.02
 C1AA-N9
 1.7 with sigma of 0.02
3.a Ternary CH refined with riding coordinates:
 C61(H61), C65(H65)
3.b Secondary CH2 refined with riding coordinates:
 C9(H9A,H9B), C12(H12A,H12B), C13(H13A,H13B), C16(H16A,H16B), C24(H24A,H24B),
 C25(H25A,H25B), C42(H42A,H42B), C43(H43A,H43B), C48(H48A,H48B), C49(H49A,H49B),
  C54(H54A,H54B), C56(H56A,H56B), C57(H57A,H57B), C58(H58A,H58B), C63(H63A,H63B)
3.c Aromatic/amide H refined with riding coordinates:
 C10(H10), C14(H14), C17(H17), C18(H18), C21(H21), C31(H31), C39(H39),
 C46(H46), C47(H47), C51(H51), C62(H62)
3.d Idealised Me refined as rotating group:
 C45(H45A,H45B,H45C), C52(H52A,H52B,H52C), C53(H53A,H53B,H53C), C59(H59A,H59B,
 H59C), C64(H64A,H64B,H64C), C0AA(H0AA,H0AB,H0AC)
;
_olex2_submission_special_instructions 'No special instructions were received'

loop_
_space_group_symop_operation_xyz
'x, y, z'
'-x, -y, -z'

loop_
_atom_site_label
_atom_site_type_symbol
_atom_site_fract_x
_atom_site_fract_y
_atom_site_fract_z
_atom_site_U_iso_or_equiv
_atom_site_adp_type
_atom_site_occupancy
_atom_site_site_symmetry_order
_atom_site_calc_flag
_atom_site_refinement_flags_posn
Br4 Br 0.33027(12) -0.20438(10) 0.18880(6) 0.0410(5) Uani 0.559(3) 1 d .
Br7 Br 1.12170(6) -0.43562(5) 0.05598(3) 0.0341(2) Uani 1 1 d .
Br8 Br 0.4104(3) -0.27099(17) 0.23777(10) 0.0781(12) Uani 0.405(4) 1 d .
Br9 Br 0.2173(2) -0.30382(15) 0.45803(9) 0.0688(9) Uani 0.468(4) 1 d .
Br0A Br 0.75165(7) -0.34105(6) 0.07611(4) 0.0461(2) Uani 1 1 d .
C1AA C 0.6849(9) -0.0175(8) 0.2174(5) 0.072(3) Uiso 1 1 d D
C9 C 1.1032(6) -0.3341(5) 0.1746(3) 0.0292(14) Uani 1 1 d .
H9A H 1.1839 -0.3289 0.1595 0.035 Uiso 1 1 calc R
H9B H 1.1106 -0.4065 0.1909 0.035 Uiso 1 1 calc R
C10 C 0.8225(5) 0.2473(4) 0.0750(2) 0.0185(12) Uani 1 1 d .
H10 H 0.7882 0.3220 0.0714 0.022 Uiso 1 1 calc R
C11 C 0.8381(5) 0.0637(4) 0.0516(3) 0.0183(11) Uani 1 1 d .
C12 C 0.6852(5) 0.2195(4) 0.0099(3) 0.0198(12) Uani 1 1 d .
H12A H 0.6900 0.2875 -0.0095 0.024 Uiso 1 1 calc R
H12B H 0.6958 0.1677 -0.0240 0.024 Uiso 1 1 calc R
C13 C 1.0547(5) 0.0523(4) 0.1563(2) 0.0173(11) Uani 1 1 d .
H13A H 1.1100 -0.0183 0.1389 0.021 Uiso 1 1 calc R
H13B H 1.1014 0.1016 0.1551 0.021 Uiso 1 1 calc R
C14 C 0.9242(4) 0.0252(4) 0.0865(2) 0.0155(11) Uani 1 1 d .
H14 H 0.9571 -0.0496 0.0903 0.019 Uiso 1 1 calc R
C15 C 0.4951(5) 0.3413(4) 0.0821(3) 0.0193(12) Uani 1 1 d .
C16 C 0.8399(5) -0.1179(4) 0.0296(3) 0.0193(12) Uani 1 1 d .
H16A H 0.8181 -0.1342 0.0744 0.023 Uiso 1 1 calc R
H16B H 0.9272 -0.1450 0.0149 0.023 Uiso 1 1 calc R
C17 C 0.2255(5) 0.1632(5) 0.2827(3) 0.0215(12) Uani 1 1 d .
H17 H 0.2147 0.1121 0.2576 0.026 Uiso 1 1 calc R
C18 C 0.4785(5) 0.0346(5) 0.4214(3) 0.0245(13) Uani 1 1 d .
H18 H 0.4369 -0.0110 0.4131 0.029 Uiso 1 1 calc R
C19 C 0.9114(5) 0.2083(4) 0.1104(2) 0.0169(11) Uani 1 1 d .
C20 C 0.9626(5) 0.0958(4) 0.1159(2) 0.0168(11) Uani 1 1 d .
C21 C 0.3849(5) 0.3559(4) 0.1249(3) 0.0205(12) Uani 1 1 d .
H21 H 0.3405 0.4254 0.1426 0.025 Uiso 1 1 calc R
C22 C 0.2445(5) 0.3381(4) 0.2957(3) 0.0225(12) Uani 1 1 d .
C23 C 0.4772(6) 0.2076(5) 0.4550(3) 0.0281(14) Uani 1 1 d .
C24 C 0.7811(5) -0.1692(4) -0.0098(3) 0.0242(13) Uani 1 1 d .
H24A H 0.8015 -0.1489 -0.0539 0.029 Uiso 1 1 calc R
H24B H 0.6940 -0.1399 0.0055 0.029 Uiso 1 1 calc R
C25 C 0.2180(5) 0.2882(5) 0.1886(3) 0.0219(12) Uani 1 1 d .
H25A H 0.1772 0.2422 0.1752 0.026 Uiso 1 1 calc R
H25B H 0.1685 0.3636 0.1872 0.026 Uiso 1 1 calc R
C26 C 0.9925(5) 0.0410(4) 0.2246(3) 0.0177(11) Uani 1 1 d .
C27 C 0.2374(5) 0.1384(5) 0.3438(3) 0.0229(12) Uani 1 1 d .
C28 C 0.6661(5) 0.0599(5) 0.4278(3) 0.0230(13) Uani 1 1 d .
C29 C 0.5641(5) 0.2385(4) 0.0541(2) 0.0176(11) Uani 1 1 d .
C30 C 0.9793(5) -0.0572(4) 0.2464(3) 0.0187(12) Uani 1 1 d .
C31 C 0.9171(5) -0.0641(4) 0.3090(3) 0.0203(12) Uani 1 1 d .
H31 H 0.9076 -0.1306 0.3228 0.024 Uiso 1 1 calc R
C32 C 0.7858(4) 0.1755(4) 0.0455(2) 0.0158(11) Uani 1 1 d .
C33 C 0.4147(5) 0.1412(5) 0.4422(3) 0.0237(13) Uani 1 1 d .
C34 C 0.3383(5) 0.2702(4) 0.1424(3) 0.0184(11) Uani 1 1 d .
C35 C 0.8696(5) 0.0247(5) 0.3509(3) 0.0217(12) Uani 1 1 d .
C36 C 0.6035(5) -0.0062(5) 0.4126(2) 0.0222(12) Uani 1 1 d .
C39 C 0.6019(6) 0.1666(5) 0.4484(3) 0.0271(13) Uani 1 1 d .
H39 H 0.6426 0.2118 0.4580 0.033 Uiso 1 1 calc R
C40 C 0.4088(5) 0.1662(4) 0.1159(3) 0.0203(12) Uani 1 1 d .
C41 C 0.8865(5) 0.1236(5) 0.3289(3) 0.0253(13) Uani 1 1 d .
C42 C 0.2788(5) 0.1845(5) 0.4476(3) 0.0299(14) Uani 1 1 d .
H42A H 0.2424 0.1294 0.4653 0.036 Uiso 1 1 calc R
H42B H 0.2431 0.2486 0.4761 0.036 Uiso 1 1 calc R
C43 C 0.8187(6) -0.2923(5) -0.0074(3) 0.0349(15) Uani 1 1 d .
H43A H 0.9063 -0.3215 -0.0167 0.042 Uiso 1 1 calc R
H43B H 0.7915 -0.3206 -0.0401 0.042 Uiso 1 1 calc R
C44 C 0.2549(5) 0.2134(5) 0.3823(3) 0.0224(12) Uani 1 1 d .
C45 C 0.8966(6) 0.3881(5) 0.1396(3) 0.0357(15) Uani 1 1 d .
H45A H 0.9126 0.4125 0.0967 0.054 Uiso 1 1 calc GR
H45B H 0.9276 0.4247 0.1661 0.054 Uiso 1 1 calc GR
H45C H 0.8110 0.4045 0.1558 0.054 Uiso 1 1 calc GR
C46 C 0.9465(5) 0.1308(5) 0.2668(3) 0.0229(12) Uani 1 1 d .
H46 H 0.9565 0.1971 0.2528 0.027 Uiso 1 1 calc R
C47 C 0.5181(5) 0.1521(4) 0.0723(3) 0.0192(12) Uani 1 1 d .
H47 H 0.5625 0.0827 0.0545 0.023 Uiso 1 1 calc R
C48 C 0.8030(5) 0.0171(5) 0.4182(3) 0.0257(13) Uani 1 1 d .
H48A H 0.8269 0.0583 0.4464 0.031 Uiso 1 1 calc R
H48B H 0.8266 -0.0585 0.4302 0.031 Uiso 1 1 calc R
C49 C 1.0411(6) -0.3173(5) 0.1200(3) 0.0373(16) Uani 1 1 d .
H49A H 1.0419 -0.2484 0.1006 0.045 Uiso 1 1 calc R
H49B H 0.9574 -0.3141 0.1361 0.045 Uiso 1 1 calc R
C50 C 0.2292(5) 0.2627(5) 0.2576(3) 0.0195(12) Uani 1 1 d .
C51 C 0.2556(5) 0.3142(5) 0.3575(3) 0.0235(13) Uani 1 1 d .
H51 H 0.2638 0.3664 0.3829 0.028 Uiso 1 1 calc R
C52 C 0.8704(7) 0.3047(6) 0.3565(4) 0.049(2) Uani 1 1 d .
H52A H 0.8346 0.3379 0.3220 0.073 Uiso 1 1 calc GR
H52B H 0.9568 0.2863 0.3430 0.073 Uiso 1 1 calc GR
H52C H 0.8411 0.3550 0.3926 0.073 Uiso 1 1 calc GR
C53 C 0.4751(6) 0.5307(5) 0.0892(3) 0.0387(17) Uani 1 1 d .
H53A H 0.3998 0.5515 0.0762 0.058 Uiso 1 1 calc GR
H53B H 0.5183 0.5808 0.0728 0.058 Uiso 1 1 calc GR
H53C H 0.4594 0.5321 0.1351 0.058 Uiso 1 1 calc GR
C54 C 0.6122(6) -0.1782(5) 0.3710(3) 0.0376(16) Uani 1 1 d .
H54A H 0.5600 -0.1398 0.3434 0.045 Uiso 1 1 calc R
H54B H 0.5633 -0.2002 0.4084 0.045 Uiso 1 1 calc R
C56 C 0.7948(8) -0.3359(6) 0.3759(4) 0.068(3) Uani 1 1 d D
H56A H 0.7518 -0.3665 0.4120 0.082 Uiso 1 1 calc R
H56B H 0.8257 -0.2847 0.3925 0.082 Uiso 1 1 calc R
C57 C 0.1592(8) -0.1098(7) 0.3920(4) 0.061(2) Uani 1 1 d .
H57A H 0.0943 -0.0711 0.4273 0.074 Uiso 1 1 calc R
H57B H 0.1289 -0.1567 0.3711 0.074 Uiso 1 1 calc R
C58 C 0.7095(7) -0.2771(6) 0.3357(4) 0.051(2) Uani 1 1 d .
H58A H 0.6719 -0.3265 0.3231 0.061 Uiso 1 1 calc R
H58B H 0.7545 -0.2540 0.2971 0.061 Uiso 1 1 calc R
C59 C 0.2606(8) 0.5161(6) 0.3064(4) 0.052(2) Uani 1 1 d .
H59A H 0.2540 0.5821 0.2833 0.078 Uiso 1 1 calc GR
H59B H 0.3387 0.4894 0.3161 0.078 Uiso 1 1 calc GR
H59C H 0.1989 0.5307 0.3454 0.078 Uiso 1 1 calc GR
C60 C 0.4563(7) -0.1392(6) 0.1897(4) 0.0490(19) Uiso 1 1 d .
C61 C 0.4123(9) -0.0173(6) 0.0990(4) 0.061(3) Uani 1 1 d .
H61 H 0.4055 -0.0170 0.0545 0.074 Uiso 1 1 calc R
C62 C 0.1888(7) -0.0278(6) 0.3452(4) 0.053(2) Uani 1 1 d .
H62 H 0.1785 -0.0236 0.3035 0.063 Uiso 1 1 calc R
C63 C 1.0323(6) -0.2493(5) 0.2278(3) 0.0332(15) Uani 1 1 d .
H63A H 0.9507 -0.2527 0.2424 0.040 Uiso 1 1 calc R
H63B H 1.0706 -0.2630 0.2637 0.040 Uiso 1 1 calc R
C64 C 0.4698(8) 0.3845(6) 0.4843(6) 0.073(3) Uani 1 1 d .
H64A H 0.5231 0.3922 0.4448 0.110 Uiso 1 1 calc GR
H64B H 0.5160 0.3556 0.5157 0.110 Uiso 1 1 calc GR
H64C H 0.4124 0.4545 0.4992 0.110 Uiso 1 1 calc GR
C65 C 0.2557(9) -0.1763(7) 0.4171(5) 0.070(3) Uani 1 1 d .
H65 H 0.2855 -0.1364 0.4437 0.084 Uiso 1 1 calc R
C0AA C 0.6514(12) 0.0952(10) 0.2323(7) 0.109(4) Uiso 1 1 d D
H0AA H 0.6880 0.1305 0.1969 0.163 Uiso 1 1 calc GR
H0AB H 0.6785 0.1053 0.2695 0.163 Uiso 1 1 calc GR
H0AC H 0.5651 0.1265 0.2406 0.163 Uiso 1 1 calc GR
N9 N 0.7246(9) -0.1174(8) 0.2030(5) 0.097(3) Uiso 1 1 d D
O1 O 0.8394(4) 0.2096(4) 0.3736(2) 0.0373(11) Uani 1 1 d .
O2 O 0.4094(4) 0.3144(4) 0.4747(2) 0.0401(11) Uani 1 1 d .
O3 O 0.2457(4) 0.4360(3) 0.2682(2) 0.0312(10) Uani 1 1 d .
O4 O 0.5461(4) 0.4230(3) 0.0648(2) 0.0295(10) Uani 1 1 d .
O5 O 0.9531(4) 0.2754(3) 0.14002(19) 0.0254(9) Uani 1 1 d .
O6 O 0.6727(4) -0.1094(3) 0.3894(2) 0.0324(10) Uani 1 1 d .
O7 O 0.2334(5) 0.0408(4) 0.3723(2) 0.0407(12) Uani 1 1 d .
O8 O 0.3612(4) 0.0832(3) 0.13547(19) 0.0298(10) Uani 1 1 d .
O9 O 0.7955(3) -0.0030(3) 0.02094(18) 0.0208(8) Uani 1 1 d .
Br1 Br 0.92960(8) -0.45281(6) 0.32627(6) 0.0779(4) Uani 1 1 d D
O0AA O 1.0292(4) -0.1441(3) 0.20339(18) 0.0249(9) Uani 1 1 d .
C5 C 0.4950(10) -0.0983(9) 0.1166(5) 0.038(4) Uiso 0.62(3) 1 d .
Br1A Br 0.37524(16) -0.28545(15) 0.36566(8) 0.0453(7) Uiso 0.420(3) 1 d .
N1AA N 0.1751(8) 0.5277(7) 0.4919(4) 0.081(2) Uiso 1 1 d .
C1 C 0.0525(8) 0.4922(8) 0.5085(5) 0.068(2) Uiso 1 1 d .
C2AA C 0.0097(10) -0.2961(10) 0.4593(6) 0.088(3) Uiso 1 1 d .
C3AA C 0.3995(15) -0.1170(13) 0.1393(8) 0.047(7) Uiso 0.47(3) 1 d .

loop_
_atom_site_aniso_label
_atom_site_aniso_U_11
_atom_site_aniso_U_22
_atom_site_aniso_U_33
_atom_site_aniso_U_23
_atom_site_aniso_U_13
_atom_site_aniso_U_12
Br4 0.0474(9) 0.0364(8) 0.0460(9) 0.0078(5) -0.0068(6) -0.0264(6)
Br7 0.0469(4) 0.0195(3) 0.0333(4) -0.0026(2) -0.0076(3) -0.0075(3)
Br8 0.152(3) 0.0333(13) 0.0484(14) 0.0115(9) -0.0086(14) -0.0403(14)
Br9 0.122(2) 0.0411(12) 0.0596(13) 0.0211(8) -0.0453(12) -0.0340(11)
Br0A 0.0557(5) 0.0370(4) 0.0579(5) 0.0199(3) -0.0202(4) -0.0289(4)
C9 0.037(4) 0.017(3) 0.031(3) 0.004(2) -0.009(3) -0.003(3)
C10 0.016(3) 0.016(3) 0.019(3) 0.001(2) 0.001(2) -0.003(2)
C11 0.021(3) 0.014(3) 0.019(3) 0.000(2) -0.005(2) -0.005(2)
C12 0.021(3) 0.016(3) 0.023(3) 0.003(2) -0.008(2) -0.005(2)
C13 0.015(3) 0.018(3) 0.019(3) 0.002(2) -0.006(2) -0.005(2)
C14 0.014(3) 0.014(3) 0.016(3) 0.001(2) -0.003(2) -0.002(2)
C15 0.021(3) 0.013(3) 0.026(3) 0.001(2) -0.008(2) -0.006(2)
C16 0.024(3) 0.010(3) 0.023(3) 0.002(2) -0.008(2) -0.004(2)
C17 0.017(3) 0.023(3) 0.028(3) -0.002(2) -0.007(2) -0.010(2)
C18 0.033(3) 0.030(3) 0.013(3) 0.001(2) -0.003(2) -0.017(3)
C19 0.019(3) 0.015(3) 0.018(3) 0.001(2) -0.006(2) -0.007(2)
C20 0.014(3) 0.019(3) 0.017(3) 0.001(2) -0.001(2) -0.008(2)
C21 0.020(3) 0.012(3) 0.031(3) 0.001(2) -0.009(2) -0.003(2)
C22 0.021(3) 0.017(3) 0.028(3) 0.003(2) -0.006(2) -0.005(2)
C23 0.035(4) 0.024(3) 0.026(3) 0.004(2) -0.007(3) -0.011(3)
C24 0.028(3) 0.021(3) 0.026(3) 0.001(2) -0.010(3) -0.009(2)
C25 0.016(3) 0.024(3) 0.028(3) 0.003(2) -0.011(2) -0.007(2)
C26 0.013(3) 0.022(3) 0.022(3) 0.003(2) -0.012(2) -0.005(2)
C27 0.024(3) 0.022(3) 0.028(3) 0.006(2) -0.010(2) -0.012(2)
C28 0.031(3) 0.025(3) 0.015(3) 0.005(2) -0.007(2) -0.012(3)
C29 0.017(3) 0.019(3) 0.018(3) 0.003(2) -0.012(2) -0.003(2)
C30 0.017(3) 0.023(3) 0.018(3) 0.000(2) -0.007(2) -0.006(2)
C31 0.024(3) 0.017(3) 0.024(3) 0.005(2) -0.008(2) -0.011(2)
C32 0.013(3) 0.016(3) 0.017(3) 0.002(2) -0.003(2) -0.003(2)
C33 0.027(3) 0.031(3) 0.015(3) 0.004(2) -0.004(2) -0.011(3)
C34 0.018(3) 0.022(3) 0.018(3) 0.000(2) -0.009(2) -0.006(2)
C35 0.022(3) 0.029(3) 0.018(3) 0.001(2) -0.006(2) -0.012(2)
C36 0.027(3) 0.027(3) 0.014(3) 0.003(2) -0.005(2) -0.012(3)
C39 0.035(4) 0.030(3) 0.024(3) 0.001(2) -0.009(3) -0.018(3)
C40 0.025(3) 0.018(3) 0.021(3) 0.001(2) -0.010(2) -0.009(2)
C41 0.029(3) 0.025(3) 0.023(3) -0.007(2) -0.003(2) -0.011(3)
C42 0.033(3) 0.031(3) 0.024(3) -0.002(3) -0.006(3) -0.010(3)
C43 0.050(4) 0.021(3) 0.043(4) 0.000(3) -0.018(3) -0.018(3)
C44 0.021(3) 0.023(3) 0.023(3) -0.001(2) -0.003(2) -0.007(2)
C45 0.042(4) 0.023(3) 0.046(4) -0.006(3) -0.019(3) -0.008(3)
C46 0.022(3) 0.021(3) 0.029(3) 0.001(2) -0.006(2) -0.012(2)
C47 0.024(3) 0.013(3) 0.020(3) 0.001(2) -0.010(2) -0.003(2)
C48 0.030(3) 0.032(3) 0.018(3) 0.000(2) -0.006(2) -0.013(3)
C49 0.047(4) 0.017(3) 0.043(4) -0.010(3) -0.019(3) 0.004(3)
C50 0.012(3) 0.025(3) 0.021(3) 0.000(2) -0.003(2) -0.006(2)
C51 0.022(3) 0.022(3) 0.025(3) -0.006(2) -0.004(2) -0.006(2)
C52 0.063(5) 0.031(4) 0.046(4) -0.018(3) 0.010(4) -0.021(4)
C53 0.039(4) 0.018(3) 0.053(4) -0.002(3) 0.004(3) -0.011(3)
C54 0.034(4) 0.033(4) 0.050(4) -0.008(3) -0.006(3) -0.017(3)
C56 0.065(6) 0.040(5) 0.072(6) 0.002(4) 0.020(5) -0.006(4)
C57 0.069(6) 0.056(5) 0.074(6) 0.025(4) -0.032(5) -0.033(5)
C58 0.042(4) 0.035(4) 0.075(6) -0.018(4) 0.001(4) -0.018(3)
C59 0.080(6) 0.025(4) 0.072(5) 0.009(4) -0.043(5) -0.027(4)
C61 0.105(7) 0.025(4) 0.041(4) -0.010(3) 0.021(4) -0.029(4)
C62 0.066(5) 0.039(4) 0.081(6) 0.034(4) -0.044(5) -0.039(4)
C63 0.052(4) 0.019(3) 0.027(3) 0.004(2) -0.011(3) -0.008(3)
C64 0.055(5) 0.032(4) 0.135(9) -0.023(5) -0.016(6) -0.019(4)
C65 0.079(7) 0.058(6) 0.090(7) 0.015(5) -0.040(6) -0.034(5)
O1 0.048(3) 0.032(3) 0.033(2) -0.0135(19) 0.010(2) -0.026(2)
O2 0.041(3) 0.028(2) 0.051(3) -0.010(2) -0.011(2) -0.009(2)
O3 0.042(3) 0.022(2) 0.037(2) 0.0050(18) -0.017(2) -0.0150(19)
O4 0.025(2) 0.013(2) 0.046(3) -0.0016(18) 0.0021(19) -0.0064(17)
O5 0.032(2) 0.018(2) 0.033(2) 0.0034(17) -0.0155(18) -0.0126(18)
O6 0.031(2) 0.028(2) 0.038(2) -0.0093(19) -0.0034(19) -0.0114(19)
O7 0.068(3) 0.028(2) 0.046(3) 0.018(2) -0.039(3) -0.027(2)
O8 0.046(3) 0.023(2) 0.026(2) -0.0025(17) -0.0019(19) -0.022(2)
O9 0.024(2) 0.0131(19) 0.029(2) -0.0009(16) -0.0146(17) -0.0055(16)
Br1 0.0626(6) 0.0279(4) 0.1183(9) 0.0020(5) 0.0215(5) -0.0106(4)
O0AA 0.034(2) 0.017(2) 0.022(2) -0.0015(16) 0.0000(17) -0.0093(17)

loop_
_atom_type_symbol
_atom_type_description
_atom_type_scat_dispersion_real
_atom_type_scat_dispersion_imag
_atom_type_scat_source
C C 0.0033 0.0016 'International Tables Vol C Tables 4.2.6.8 and 6.1.1.4'
H H 0.0000 0.0000 'International Tables Vol C Tables 4.2.6.8 and 6.1.1.4'
O O 0.0106 0.0060 'International Tables Vol C Tables 4.2.6.8 and 6.1.1.4'
Br Br -0.2901 2.4595 'International Tables Vol C Tables 4.2.6.8 and 6.1.1.4'
N N 0.0061 0.0033 'International Tables Vol C Tables 4.2.6.8 and 6.1.1.4'

loop_
_geom_angle_atom_site_label_1
_geom_angle_atom_site_label_2
_geom_angle_atom_site_label_3
_geom_angle
_geom_angle_site_symmetry_1
Br8 Br4 C60 71.6(3) .
Br8 Br4 C3AA 112.8(5) .
C3AA Br4 C60 43.2(6) .
Br4 Br8 C60 61.5(2) .
Br4 Br8 Br1A 135.43(16) .
C60 Br8 Br1A 121.8(2) .
C65 Br9 Br1A 47.3(3) .
N9 C1AA C0AA 174.6(11) .
C49 C9 C63 110.6(5) .
C32 C10 C19 120.5(5) .
C14 C11 C32 121.0(5) .
C14 C11 O9 123.8(5) .
O9 C11 C32 115.2(4) .
C29 C12 C32 110.9(4) .
C26 C13 C20 110.6(4) .
C11 C14 C20 121.0(5) .
C21 C15 C29 120.6(5) .
O4 C15 C21 124.3(5) .
O4 C15 C29 115.1(5) .
O9 C16 C24 105.8(4) .
C27 C17 C50 121.5(5) .
C33 C18 C36 121.5(5) .
C20 C19 C10 119.7(5) .
O5 C19 C10 123.3(5) .
O5 C19 C20 117.0(4) .
C14 C20 C13 120.5(5) .
C14 C20 C19 119.0(5) .
C19 C20 C13 120.4(5) .
C15 C21 C34 122.3(5) .
C51 C22 C50 120.4(5) .
O3 C22 C50 115.7(5) .
O3 C22 C51 123.8(5) .
C33 C23 C39 120.3(6) .
C33 C23 O2 116.5(5) .
O2 C23 C39 123.2(5) .
C16 C24 C43 113.7(5) .
C34 C25 C50 112.9(4) .
C30 C26 C13 121.4(5) .
C30 C26 C46 118.7(5) .
C46 C26 C13 119.9(5) .
C17 C27 C44 120.4(5) .
C17 C27 O7 124.5(5) .
O7 C27 C44 115.1(5) .
C36 C28 C48 120.6(5) .
C39 C28 C36 118.5(5) .
C39 C28 C48 120.8(5) .
C15 C29 C12 121.7(5) .
C15 C29 C47 117.1(5) .
C47 C29 C12 121.1(5) .
C26 C30 C31 120.1(5) .
O0AA C30 C26 116.5(5) .
O0AA C30 C31 123.4(5) .
C35 C31 C30 121.7(5) .
C10 C32 C11 118.8(5) .
C10 C32 C12 119.6(5) .
C11 C32 C12 121.5(5) .
C18 C33 C42 119.8(5) .
C23 C33 C18 118.7(5) .
C23 C33 C42 121.4(5) .
C21 C34 C25 121.4(5) .
C21 C34 C40 117.4(5) .
C40 C34 C25 121.2(5) .
C31 C35 C41 117.9(5) .
C31 C35 C48 121.7(5) .
C41 C35 C48 120.4(5) .
C18 C36 C28 119.7(5) .
O6 C36 C18 124.5(5) .
O6 C36 C28 115.8(5) .
C28 C39 C23 121.2(6) .
C47 C40 C34 120.2(5) .
O8 C40 C34 115.8(5) .
O8 C40 C47 124.1(5) .
C46 C41 C35 120.4(5) .
C46 C41 O1 124.2(5) .
O1 C41 C35 115.4(5) .
C44 C42 C33 109.4(5) .
C24 C43 Br0A 111.9(4) .
C27 C44 C42 121.3(5) .
C51 C44 C27 118.0(5) .
C51 C44 C42 120.6(5) .
C41 C46 C26 121.2(5) .
C40 C47 C29 122.4(5) .
C35 C48 C28 113.4(5) .
C9 C49 Br7 110.7(4) .
C17 C50 C25 120.7(5) .
C22 C50 C17 118.5(5) .
C22 C50 C25 120.8(5) .
C22 C51 C44 121.2(5) .
O6 C54 C58 106.8(5) .
C58 C56 Br1 110.9(6) .
C65 C57 C62 115.8(8) .
C56 C58 C54 111.8(7) .
Br4 C60 Br8 46.9(2) .
C5 C60 Br4 106.0(6) .
C5 C60 Br8 140.3(6) .
C3AA C60 Br4 61.8(8) .
C3AA C60 Br8 106.9(8) .
C3AA C60 C5 46.9(8) .
O8 C61 C3AA 112.9(8) .
C5 C61 O8 120.5(9) .
C5 C61 C3AA 50.2(8) .
O7 C62 C57 110.8(7) .
O0AA C63 C9 108.2(5) .
C57 C65 Br9 110.9(6) .
C57 C65 Br1A 118.8(8) .
Br1A C65 Br9 80.7(4) .
C41 O1 C52 116.8(5) .
C64 O2 C23 118.0(6) .
C22 O3 C59 117.3(5) .
C15 O4 C53 116.9(4) .
C19 O5 C45 118.1(4) .
C36 O6 C54 117.4(5) .
C62 O7 C27 119.8(5) .
C40 O8 C61 118.0(5) .
C11 O9 C16 117.4(4) .
C30 O0AA C63 116.9(4) .
C61 C5 C60 115.3(9) .
C3AA C5 C60 55.3(9) .
C3AA C5 C61 75.3(10) .
Br9 Br1A Br8 138.84(11) .
C65 Br1A Br8 119.2(3) .
C65 Br1A Br9 52.0(3) .
C1 C1 N1AA 142.9(12) 2_566
C60 C3AA Br4 75.0(8) .
C60 C3AA C61 116.8(12) .
C61 C3AA Br4 159.8(12) .
C5 C3AA Br4 145.4(14) .
C5 C3AA C60 77.8(11) .
C5 C3AA C61 54.5(9) .

loop_
_geom_bond_atom_site_label_1
_geom_bond_atom_site_label_2
_geom_bond_distance
_geom_bond_site_symmetry_2
Br4 Br8 1.626(3) .
Br4 C60 1.955(8) .
Br4 C3AA 1.784(17) .
Br7 C49 1.947(6) .
Br8 C60 2.112(8) .
Br8 Br1A 2.693(3) .
Br9 C65 1.968(9) .
Br9 Br1A 2.466(3) .
Br0A C43 1.956(7) .
C1AA C0AA 1.413(12) .
C1AA N9 1.250(11) .
C9 C49 1.505(9) .
C9 C63 1.515(8) .
C10 C19 1.406(8) .
C10 C32 1.377(8) .
C11 C14 1.370(7) .
C11 C32 1.395(7) .
C11 O9 1.389(6) .
C12 C29 1.491(8) .
C12 C32 1.524(7) .
C13 C20 1.518(7) .
C13 C26 1.509(7) .
C14 C20 1.378(7) .
C15 C21 1.385(8) .
C15 C29 1.396(7) .
C15 O4 1.378(7) .
C16 C24 1.510(8) .
C16 O9 1.430(6) .
C17 C27 1.369(8) .
C17 C50 1.384(8) .
C18 C33 1.382(8) .
C18 C36 1.390(8) .
C19 C20 1.399(7) .
C19 O5 1.372(6) .
C21 C34 1.394(8) .
C22 C50 1.383(8) .
C22 C51 1.378(8) .
C22 O3 1.378(7) .
C23 C33 1.378(8) .
C23 C39 1.393(9) .
C23 O2 1.387(7) .
C24 C43 1.511(8) .
C25 C34 1.503(8) .
C25 C50 1.533(8) .
C26 C30 1.377(8) .
C26 C46 1.388(8) .
C27 C44 1.397(8) .
C27 O7 1.390(7) .
C28 C36 1.396(8) .
C28 C39 1.381(8) .
C28 C48 1.523(8) .
C29 C47 1.400(8) .
C30 C31 1.395(8) .
C30 O0AA 1.371(6) .
C31 C35 1.373(8) .
C33 C42 1.523(8) .
C34 C40 1.402(7) .
C35 C41 1.404(8) .
C35 C48 1.497(8) .
C36 O6 1.370(7) .
C40 C47 1.385(8) .
C40 O8 1.377(7) .
C41 C46 1.377(8) .
C41 O1 1.385(7) .
C42 C44 1.507(8) .
C44 C51 1.389(8) .
C45 O5 1.398(7) .
C52 O1 1.406(8) .
C53 O4 1.429(7) .
C54 C58 1.514(9) .
C54 O6 1.433(7) .
C56 C58 1.496(12) .
C56 Br1 1.953(7) .
C57 C62 1.498(10) .
C57 C65 1.412(12) .
C59 O3 1.426(8) .
C60 C5 1.647(14) .
C60 C3AA 1.385(18) .
C61 O8 1.426(8) .
C61 C5 1.305(14) .
C61 C3AA 1.550(18) .
C62 O7 1.380(8) .
C63 O0AA 1.429(7) .
C64 O2 1.376(9) .
C65 Br1A 1.838(10) .
C5 C3AA 1.231(19) .
N1AA C1 1.634(12) .
C1 C1 1.345(18) 2_566
